data_2235592
loop_
_publ_author_name
'Ismaylova, Sheyda R.'
'Matsulevich, Zhanna V.'
'Borisova, Galina N.'
'Borisov, Alexander V.'
'Khrustalev, Victor N.'

_publ_section_title
;
 Dichloridobis(pyridine-2-thiolato-\k^2^<i>N</i>,<i>S</i>)tin(IV): a new
 polymorph
;
_journal_coeditor_code RK2356
_journal_issue 7
_journal_name_full 'Acta Crystallographica Section E'
_journal_page_first m875
_journal_page_last m876
_journal_paper_doi 10.1107/S1600536812024026
_journal_volume 68
_journal_year 2012
_chemical_formula_iupac '[Sn Cl2 (C5 H4 N1 S1)2]'
_chemical_formula_moiety 'C10 H8 Cl2 N2 S2 Sn'
_chemical_formula_sum 'C10 H8 Cl2 N2 S2 Sn'
_chemical_formula_weight 409.93
_chemical_name_systematic
;
Dichloridobis(pyridine-2-thiolato-\k^2^<i>N</i>,<i>S</i>)tin(IV)
;
_space_group_IT_number 15
_symmetry_cell_setting monoclinic
_symmetry_space_group_name_Hall '-C 2yc'
_symmetry_space_group_name_H-M 'C 1 2/c 1'
_atom_sites_solution_hydrogens geom
_atom_sites_solution_primary direct
_atom_sites_solution_secondary difmap
_audit_creation_method SHELXL97
_cell_angle_alpha 90.00
_cell_angle_beta 100.922(2)
_cell_angle_gamma 90.00
_cell_formula_units_Z 4
_cell_length_a 6.3240(7)
_cell_length_b 12.9391(14)
_cell_length_c 16.4240(18)
_cell_measurement_reflns_used 6340
_cell_measurement_temperature 100(2)
_cell_measurement_theta_max 30.03
_cell_measurement_theta_min 2.53
_cell_volume 1319.6(3)
_computing_cell_refinement '<i>SAINT</i> (Bruker, 1998)'
_computing_data_collection '<i>SMART</i> (Bruker, 1998)'
_computing_data_reduction '<i>SAINT</i> (Bruker, 1998)'
_computing_molecular_graphics '<i>SHELXTL</i> (Sheldrick, 2008)'
_computing_publication_material '<i>SHELXTL</i> (Sheldrick, 2008)'
_computing_structure_refinement '<i>SHELXTL</i> (Sheldrick, 2008)'
_computing_structure_solution '<i>SHELXTL</i> (Sheldrick, 2008)'
_diffrn_ambient_temperature 100(2)
_diffrn_measured_fraction_theta_full 0.987
_diffrn_measured_fraction_theta_max 0.987
_diffrn_measurement_device_type 'Bruker SMART 1K CCD'
_diffrn_measurement_method '\f- and \w-scans'
_diffrn_radiation_monochromator graphite
_diffrn_radiation_source 'fine-focus sealed tube'
_diffrn_radiation_type MoK\a
_diffrn_radiation_wavelength 0.71073
_diffrn_reflns_av_R_equivalents 0.0238
_diffrn_reflns_av_sigmaI/netI 0.0184
_diffrn_reflns_limit_h_max 8
_diffrn_reflns_limit_h_min -8
_diffrn_reflns_limit_k_max 16
_diffrn_reflns_limit_k_min -16
_diffrn_reflns_limit_l_max 21
_diffrn_reflns_limit_l_min -21
_diffrn_reflns_number 6681
_diffrn_reflns_theta_full 28.00
_diffrn_reflns_theta_max 28.00
_diffrn_reflns_theta_min 1.26
_exptl_absorpt_coefficient_mu 2.634
_exptl_absorpt_correction_T_max 0.779
_exptl_absorpt_correction_T_min 0.678
_exptl_absorpt_correction_type multi-scan
_exptl_absorpt_process_details '(<i>SADABS</i>; Sheldrick, 1998)'
_exptl_crystal_colour colourless
_exptl_crystal_density_diffrn 2.063
_exptl_crystal_density_method 'not measured'
_exptl_crystal_description prism
_exptl_crystal_F_000 792
_exptl_crystal_size_max 0.16
_exptl_crystal_size_mid 0.14
_exptl_crystal_size_min 0.10
_refine_diff_density_max 0.813
_refine_diff_density_min -0.529
_refine_ls_extinction_method none
_refine_ls_goodness_of_fit_ref 1.000
_refine_ls_hydrogen_treatment constr
_refine_ls_matrix_type full
_refine_ls_number_parameters 79
_refine_ls_number_reflns 1584
_refine_ls_number_restraints 0
_refine_ls_restrained_S_all 1.000
_refine_ls_R_factor_all 0.0206
_refine_ls_R_factor_gt 0.0202
_refine_ls_shift/su_max 0.000
_refine_ls_shift/su_mean 0.000
_refine_ls_structure_factor_coef Fsqd
_refine_ls_weighting_details 'calc w=1/[\s^2^(Fo^2^)+(0.014P)^2^+7.75P] where P=(Fo^2^+2Fc^2^)/3'
_refine_ls_weighting_scheme calc
_refine_ls_wR_factor_gt 0.0493
_refine_ls_wR_factor_ref 0.0497
_reflns_number_gt 1562
_reflns_number_total 1584
_reflns_threshold_expression I>2\s(I)
_cod_data_source_file rk2356.cif
_cod_data_source_block I
_cod_original_sg_symbol_H-M 'C 2/c'
_cod_database_code 2235592
_cod_database_fobs_code 2235592

loop_
_symmetry_equiv_pos_as_xyz
'x, y, z'
'-x, y, -z+1/2'
'x+1/2, y+1/2, z'
'-x+1/2, y+1/2, -z+1/2'
'-x, -y, -z'
'x, -y, z-1/2'
'-x+1/2, -y+1/2, -z'
'x+1/2, -y+1/2, z-1/2'

loop_
_atom_site_type_symbol
_atom_site_label
_atom_site_fract_x
_atom_site_fract_y
_atom_site_fract_z
_atom_site_U_iso_or_equiv
_atom_site_adp_type
_atom_site_calc_flag
_atom_site_refinement_flags
_atom_site_occupancy
_atom_site_symmetry_multiplicity
Sn Sn1 0.5000 0.38034(2) 0.2500 0.01554(7) Uani d S 1 2
Cl Cl1 0.68565(13) 0.25722(5) 0.18092(4) 0.02082(15) Uani d . 1 1
S S1 0.17981(13) 0.41891(5) 0.14189(4) 0.01907(14) Uani d . 1 1
N N1 0.5510(4) 0.50833(19) 0.16215(15) 0.0166(5) Uani d . 1 1
C C1 0.3563(5) 0.5095(2) 0.11252(18) 0.0170(6) Uani d . 1 1
C C2 0.3100(5) 0.5780(2) 0.04557(18) 0.0201(6) Uani d . 1 1
H H2 0.1720 0.5786 0.0105 0.024 Uiso calc R 1 1
C C3 0.4699(6) 0.6444(2) 0.0318(2) 0.0229(7) Uani d . 1 1
H H3 0.4425 0.6915 -0.0134 0.028 Uiso calc R 1 1
C C4 0.6725(6) 0.6430(2) 0.08400(17) 0.0209(6) Uani d . 1 1
H H4 0.7836 0.6884 0.0749 0.025 Uiso calc R 1 1
C C5 0.7064(5) 0.5737(2) 0.14906(17) 0.0190(5) Uani d . 1 1
H H5 0.8425 0.5722 0.1854 0.023 Uiso calc R 1 1

loop_
_atom_site_aniso_label
_atom_site_aniso_U_11
_atom_site_aniso_U_22
_atom_site_aniso_U_33
_atom_site_aniso_U_12
_atom_site_aniso_U_13
_atom_site_aniso_U_23
Sn1 0.01793(13) 0.01560(12) 0.01225(12) 0.0000 0.00070(12) 0.0000
Cl1 0.0251(4) 0.0200(3) 0.0175(3) 0.0044(3) 0.0042(3) -0.0017(2)
S1 0.0182(3) 0.0197(3) 0.0179(3) -0.0009(3) -0.0002(3) 0.0007(2)
N1 0.0196(12) 0.0165(12) 0.0131(11) 0.0011(9) 0.0018(9) -0.0001(9)
C1 0.0209(14) 0.0153(13) 0.0152(13) 0.0005(10) 0.0041(11) -0.0020(10)
C2 0.0236(15) 0.0208(14) 0.0150(13) 0.0043(12) 0.0013(11) -0.0019(11)
C3 0.0334(18) 0.0190(14) 0.0164(14) 0.0036(12) 0.0046(13) 0.0014(11)
C4 0.0250(15) 0.0190(14) 0.0191(13) -0.0032(13) 0.0053(14) -0.0012(10)
C5 0.0213(14) 0.0195(13) 0.0161(12) -0.0007(12) 0.0031(12) -0.0028(10)

loop_
_atom_type_symbol
_atom_type_description
_atom_type_scat_dispersion_real
_atom_type_scat_dispersion_imag
_atom_type_scat_source
C C 0.0033 0.0016 'International Tables Vol C Tables 4.2.6.8 and 6.1.1.4'
H H 0.0000 0.0000 'International Tables Vol C Tables 4.2.6.8 and 6.1.1.4'
N N 0.0061 0.0033 'International Tables Vol C Tables 4.2.6.8 and 6.1.1.4'
S S 0.1246 0.1234 'International Tables Vol C Tables 4.2.6.8 and 6.1.1.4'
Cl Cl 0.1484 0.1585 'International Tables Vol C Tables 4.2.6.8 and 6.1.1.4'
Sn Sn -0.6537 1.4246 'International Tables Vol C Tables 4.2.6.8 and 6.1.1.4'

loop_
_geom_angle_atom_site_label_1
_geom_angle_atom_site_label_2
_geom_angle_atom_site_label_3
_geom_angle_site_symmetry_1
_geom_angle
N1 Sn1 N1 2_655 85.72(12)
N1 Sn1 Cl1 2_655 159.13(7)
N1 Sn1 Cl1 . 92.47(7)
Cl1 Sn1 Cl1 2_655 96.36(4)
N1 Sn1 S1 2_655 96.54(7)
N1 Sn1 S1 . 65.85(7)
Cl1 Sn1 S1 2_655 93.80(3)
Cl1 Sn1 S1 . 101.68(3)
S1 Sn1 S1 2_655 156.76(4)
C1 S1 Sn1 . 81.67(10)
C1 N1 C5 . 120.7(3)
C1 N1 Sn1 . 99.82(18)
C5 N1 Sn1 . 139.5(2)
N1 C1 C2 . 121.0(3)
N1 C1 S1 . 112.7(2)
C2 C1 S1 . 126.3(2)
C3 C2 C1 . 118.3(3)
C3 C2 H2 . 120.9
C1 C2 H2 . 120.9
C2 C3 C4 . 120.4(3)
C2 C3 H3 . 119.8
C4 C3 H3 . 119.8
C5 C4 C3 . 118.2(3)
C5 C4 H4 . 120.9
C3 C4 H4 . 120.9
N1 C5 C4 . 121.4(3)
N1 C5 H5 . 119.3
C4 C5 H5 . 119.3

loop_
_geom_bond_atom_site_label_1
_geom_bond_atom_site_label_2
_geom_bond_distance
Sn1 N1 2.259(2)
Sn1 Cl1 2.3892(8)
Sn1 S1 2.4779(8)
S1 C1 1.748(3)
N1 C1 1.342(4)
N1 C5 1.345(4)
C1 C2 1.399(4)
C2 C3 1.379(5)
C2 H2 0.9500
C3 C4 1.400(5)
C3 H3 0.9500
C4 C5 1.380(4)
C4 H4 0.9500
C5 H5 0.9500

loop_
_geom_hbond_atom_site_label_D
_geom_hbond_atom_site_label_H
_geom_hbond_atom_site_label_A
_geom_hbond_site_symmetry_A
_geom_hbond_distance_DH
_geom_hbond_distance_HA
_geom_hbond_distance_DA
_geom_hbond_angle_DHA
_geom_hbond_publ_flag
C3 H3 Cl1 5_665 0.95 2.80 3.673(3) 154 yes

loop_
_geom_torsion_atom_site_label_1
_geom_torsion_atom_site_label_2
_geom_torsion_atom_site_label_3
_geom_torsion_atom_site_label_4
_geom_torsion_site_symmetry_1
_geom_torsion
N1 Sn1 S1 C1 2_655 82.81(12)
N1 Sn1 S1 C1 . 0.49(12)
Cl1 Sn1 S1 C1 2_655 175.74(10)
Cl1 Sn1 S1 C1 . -86.96(10)
S1 Sn1 S1 C1 2_655 43.78(10)
N1 Sn1 N1 C1 2_655 -99.78(19)
Cl1 Sn1 N1 C1 2_655 -14.1(3)
Cl1 Sn1 N1 C1 . 101.05(17)
S1 Sn1 N1 C1 2_655 -164.84(16)
S1 Sn1 N1 C1 . -0.64(15)
N1 Sn1 N1 C5 2_655 80.6(3)
Cl1 Sn1 N1 C5 2_655 166.3(2)
Cl1 Sn1 N1 C5 . -78.5(3)
S1 Sn1 N1 C5 2_655 15.6(3)
S1 Sn1 N1 C5 . 179.8(3)
C5 N1 C1 C2 . 0.5(4)
Sn1 N1 C1 C2 . -179.2(2)
C5 N1 C1 S1 . -179.4(2)
Sn1 N1 C1 S1 . 0.9(2)
Sn1 S1 C1 N1 . -0.82(19)
Sn1 S1 C1 C2 . 179.3(3)
N1 C1 C2 C3 . 0.0(4)
S1 C1 C2 C3 . 179.9(2)
C1 C2 C3 C4 . -0.2(5)
C2 C3 C4 C5 . -0.1(5)
C1 N1 C5 C4 . -0.8(4)
Sn1 N1 C5 C4 . 178.7(2)
C3 C4 C5 N1 . 0.6(5)
